data_9012402
loop_
_publ_author_name
'Lengauer, C. L.'
'Giester, G.'
'Kirchner, E.'

_publ_section_title
;Leogangite, Cu10(AsO4)4(SO4)(OH)6*8H2O, a new mineral from the Leogang mining
 district, Salzburg province, Austria Locality: Leogang polymetallic ore
 district, Salzburg province, Austria
;
_journal_name_full 'Mineralogy and Petrology'
_journal_page_first 187
_journal_page_last 201
_journal_paper_doi 10.1007/s00710-004-0032-x
_journal_volume 81
_journal_year 2004
_chemical_compound_source 'Leogang polymetallic ore district, Salzburg province, Austria'
_chemical_formula_sum 'As4 Cu10 H22 O34 S'
_chemical_name_mineral Leogangite
_space_group_IT_number 15
_symmetry_space_group_name_Hall '-C 2yc'
_symmetry_space_group_name_H-M 'C 1 2/c 1'
_cell_angle_alpha 90
_cell_angle_beta 92.85
_cell_angle_gamma 90
_cell_formula_units_Z 4
_cell_length_a 21.770
_cell_length_b 12.327
_cell_length_c 10.720
_cell_volume 2873.248
_database_code_amcsd 0014647
_exptl_crystal_density_diffrn 3.545
_cod_original_formula_sum 'Cu10 As4 S O34 H22'
_cod_database_code 9012402

loop_
_space_group_symop_operation_xyz
x,y,z
1/2+x,1/2+y,z
x,-y,1/2+z
1/2+x,1/2-y,1/2+z
-x,y,1/2-z
1/2-x,1/2+y,1/2-z
-x,-y,-z
1/2-x,1/2-y,-z

loop_
_atom_site_aniso_label
_atom_site_aniso_U_11
_atom_site_aniso_U_22
_atom_site_aniso_U_33
_atom_site_aniso_U_12
_atom_site_aniso_U_13
_atom_site_aniso_U_23
Cu1 0.04400 0.04800 0.01700 0.00000 0.00300 0.00200
Cu2 0.04800 0.05000 0.01800 -0.00100 0.00300 0.00300
Cu3 0.05100 0.04800 0.02300 0.00000 0.00400 0.00300
Cu4 0.04400 0.05800 0.01900 0.00000 0.00100 -0.00100
Cu5 0.05000 0.05500 0.01900 0.00100 0.00200 0.00300
As1 0.04200 0.04700 0.01700 0.00000 0.00120 0.00100
As2 0.04800 0.04400 0.01700 0.00000 0.00170 0.00200
S 0.03600 0.07100 0.03200 0.00000 -0.00200 0.00000
O1 0.03800 0.06000 0.02700 0.00600 0.00100 0.00100
O2 0.05000 0.05000 0.01800 -0.00700 0.00400 -0.00700
O3 0.05000 0.06000 0.02500 0.00700 0.00100 0.00100
O4 0.03900 0.04000 0.02500 0.00000 0.00500 -0.00400
O5 0.02600 0.06000 0.04600 0.00400 0.00400 0.00000
O6 0.06000 0.05000 0.01700 -0.00500 0.00300 -0.00400
O7 0.07000 0.05000 0.02100 0.00400 -0.01800 0.01800
O8 0.06000 0.06000 0.02700 -0.00400 -0.00100 0.00000
O9 0.09000 0.13000 0.11000 0.06000 -0.01000 -0.02000
O10 0.07000 0.08000 0.09000 0.03000 -0.02900 -0.01400
O-H1 0.05000 0.05000 0.01900 0.00000 0.01300 -0.00100
O-H2 0.03700 0.06000 0.01800 -0.00100 -0.00500 0.00300
O-H3 0.02700 0.05000 0.02700 -0.00100 0.00400 0.00800
Wat1 0.11000 0.12000 0.14000 0.05000 -0.01000 -0.01000
Wat2 0.06000 0.09000 0.04400 -0.01300 0.00700 -0.00200
Wat3 0.09000 0.13000 0.09000 0.01000 0.01000 -0.01000
Wat4 0.14000 0.17000 0.16000 -0.01000 0.01000 0.00000

loop_
_atom_site_label
_atom_site_fract_x
_atom_site_fract_y
_atom_site_fract_z
_atom_site_U_iso_or_equiv
_atom_site_type_symbol
_atom_site_attached_hydrogens
Cu1 0.23550 0.03380 0.21840 0.03650 Cu 0
Cu2 0.36380 0.13970 0.09480 0.03870 Cu 0
Cu3 0.16350 0.13550 0.48620 0.04040 Cu 0
Cu4 0.13040 0.45840 0.16090 0.04020 Cu 0
Cu5 0.16340 0.23370 0.19290 0.04120 Cu 0
As1 0.17840 0.38830 0.43490 0.03530 As 0
As2 0.31140 0.39130 0.06770 0.03640 As 0
S 0.50000 0.08670 0.25000 0.04700 S 0
O1 0.17900 0.28600 0.53900 0.04100 O 0
O2 0.13980 0.35400 0.30000 0.04000 O 0
O3 0.25070 0.42700 0.40500 0.04200 O 0
O4 0.13750 0.49600 0.49000 0.03600 O 0
O5 0.36330 0.49100 0.06600 0.04300 O 0
O6 0.25020 0.43200 0.14500 0.04000 O 0
O7 0.34460 0.28500 0.14400 0.04500 O 0
O8 0.28930 0.35800 -0.08400 0.04700 O 0
O9 0.46300 0.02600 0.32900 0.11100 O 0
O10 0.45900 0.15400 0.17100 0.07900 O 0
O-H1 0.20920 0.15600 0.32600 0.03800 O 1
O-H2 0.11490 0.32000 0.07300 0.03900 O 1
O-H3 0.33570 0.08000 0.24900 0.03600 O 1
Wat1 0.08000 0.12100 0.21800 0.12000 O 2
Wat2 0.11470 0.11800 0.64000 0.06500 O 2
Wat3 0.01200 0.32000 0.42500 0.10200 O 2
Wat4 0.48500 0.39100 0.10100 0.16000 O 2

loop_
_cod_changelog_entry_id
_cod_changelog_entry_author
_cod_changelog_entry_date
_cod_changelog_entry_text
1
;cod-tools version 3.8.0
Id: cif_guess_AMCSD_atom_types 9574 2023-05-10 09:00:05Z saulius
;
2023-05-10T18:54:01+03:00
;Derived atom types and hydrogen counts
from atom names that follow the AMCSD naming convention
(Wat == water, O-H == hydroxyl).
;
2
;cod-tools version 3.10.1
Id: cif_fix_AMCSD_aniso_labels 10200 2024-08-01 14:09:44Z saulius
;
2024-08-02T12:21:47+03:00
;Changed the following '_atom_site_aniso_label' values:
'OH1' -> 'O-H1'
'OH2' -> 'O-H2'
'OH3' -> 'O-H3'
;

loop_
_cod_related_entry_id
_cod_related_entry_database
_cod_related_entry_code
1 AMCSD 0014647
